data_4315942
loop_
_publ_author_name
'Takayoshi Hashimoto'
'Yasuhiro Ohki'
'Kazuyuki Tatsumi'

_publ_section_title
;
 Synthesis of Coordinatively Unsaturated Mesityliron Thiolate Complexes
 and Their Reactions with Elemental Sulfur
;
_journal_name_full 'Inorganic Chemistry'
_journal_page_first 6102
_journal_page_last 6109
_journal_paper_doi 10.1021/ic100692v
_journal_volume 49
_journal_year 2010
_chemical_formula_moiety 'C51 H58 Fe2 S '
_chemical_formula_sum 'C51 H58 Fe2 S'
_chemical_formula_weight 814.77
_space_group_IT_number 14
_symmetry_cell_setting monoclinic
_symmetry_Int_Tables_number 14
_symmetry_space_group_name_Hall '-P 2ybc'
_symmetry_space_group_name_H-M 'P 1 21/c 1'
_cell_angle_alpha 90.0000
_cell_angle_beta 105.4570(18)
_cell_angle_gamma 90.0000
_cell_formula_units_Z 4
_cell_length_a 8.4622(5)
_cell_length_b 36.244(2)
_cell_length_c 14.4677(9)
_cell_measurement_reflns_used 9783
_cell_measurement_temperature 113.1
_cell_measurement_theta_max 27.5
_cell_measurement_theta_min 3.0
_cell_volume 4276.8(4)
_computing_cell_refinement CrystalClear
_computing_data_collection CrystalClear
_computing_data_reduction CrystalStructure
_computing_publication_material 'CrystalStructure 3.8'
_computing_structure_refinement CRYSTALS
_computing_structure_solution SIR97
_diffrn_ambient_temperature 113.1
_diffrn_detector_area_resol_mean 7.31
_diffrn_measured_fraction_theta_full 0.974
_diffrn_measured_fraction_theta_max 0.974
_diffrn_measurement_device_type 'Rigaku Saturn'
_diffrn_measurement_method \w
_diffrn_radiation_type 'Mo K\a'
_diffrn_radiation_wavelength 0.71070
_diffrn_reflns_av_R_equivalents 0.024
_diffrn_reflns_limit_h_max 10
_diffrn_reflns_limit_h_min -10
_diffrn_reflns_limit_k_max 47
_diffrn_reflns_limit_k_min -47
_diffrn_reflns_limit_l_max 18
_diffrn_reflns_limit_l_min -18
_diffrn_reflns_number 35673
_diffrn_reflns_theta_full 27.48
_diffrn_reflns_theta_max 27.48
_exptl_absorpt_coefficient_mu 0.760
_exptl_absorpt_correction_T_max 0.859
_exptl_absorpt_correction_T_min 0.789
_exptl_absorpt_correction_type multi-scan
_exptl_absorpt_process_details 'Jacobson, R. (1998) Private communication'
_exptl_crystal_colour red
_exptl_crystal_density_diffrn 1.265
_exptl_crystal_density_method 'not measured'
_exptl_crystal_description block
_exptl_crystal_F_000 1728.00
_exptl_crystal_size_max 0.30
_exptl_crystal_size_mid 0.20
_exptl_crystal_size_min 0.20
_refine_diff_density_max 0.38
_refine_diff_density_min -0.41
_refine_ls_extinction_method none
_refine_ls_goodness_of_fit_ref 1.003
_refine_ls_hydrogen_treatment refall
_refine_ls_number_parameters 545
_refine_ls_number_reflns 9537
_refine_ls_R_factor_gt 0.0317
_refine_ls_shift/su_max 0.0000
_refine_ls_structure_factor_coef Fsqd
_refine_ls_weighting_details 'w = 1/[0.0005Fo^2^ + 2.6300\s(Fo^2^)]/(4Fo^2^)'
_refine_ls_weighting_scheme calc
_refine_ls_wR_factor_ref 0.0906
_reflns_number_gt 8466
_reflns_number_total 9537
_reflns_threshold_expression F^2^>2.0\s(F^2^)
_cod_data_source_file ic100692v_si_001_2.cif
_cod_data_source_block '_2a'
_cod_original_cell_volume 4276.9(4)
_cod_original_formula_sum 'C51 H58 Fe2 S '
_cod_database_code 4315942

loop_
_symmetry_equiv_pos_site_id
_symmetry_equiv_pos_as_xyz
1 +X,+Y,+Z
2 -X,1/2+Y,1/2-Z
3 -X,-Y,-Z
4 +X,1/2-Y,1/2+Z

loop_
_atom_site_label
_atom_site_type_symbol
_atom_site_fract_x
_atom_site_fract_y
_atom_site_fract_z
_atom_site_U_iso_or_equiv
_atom_site_adp_type
_atom_site_occupancy
_atom_site_symmetry_multiplicity
_atom_site_calc_flag
_atom_site_refinement_flags
_atom_site_disorder_assembly
_atom_site_disorder_group
Fe(1) Fe 0.04201(3) 0.114480(10) 0.575760(10) 0.01474(5) Uani 1.00 1 d . . .
Fe(2) Fe 0.13114(3) 0.103420(10) 0.770280(10) 0.01447(5) Uani 1.00 1 d . . .
S(1) S -0.01373(4) 0.153930(10) 0.68986(3) 0.01477(8) Uani 1.00 1 d . . .
C(1) C -0.08620(18) 0.10113(4) 0.44114(10) 0.0151(3) Uani 1.00 1 d . . .
C(2) C -0.25853(19) 0.10328(4) 0.41165(11) 0.0174(3) Uani 1.00 1 d . . .
C(3) C -0.34451(19) 0.09440(4) 0.31781(11) 0.0210(3) Uani 1.00 1 d . . .
C(4) C -0.2649(2) 0.08310(5) 0.25095(11) 0.0224(4) Uani 1.00 1 d . . .
C(5) C -0.0946(2) 0.08089(4) 0.27913(11) 0.0203(3) Uani 1.00 1 d . . .
C(6) C -0.00589(19) 0.08969(4) 0.37233(11) 0.0172(3) Uani 1.00 1 d . . .
C(7) C -0.3552(2) 0.11520(5) 0.48069(12) 0.0239(4) Uani 1.00 1 d . . .
C(8) C -0.3573(2) 0.07289(6) 0.14970(13) 0.0369(5) Uani 1.00 1 d . . .
C(9) C 0.1791(2) 0.08681(5) 0.39845(12) 0.0255(4) Uani 1.00 1 d . . .
C(10) C 0.20339(18) 0.07526(4) 0.65938(10) 0.0154(3) Uani 1.00 1 d . . .
C(11) C 0.14544(18) 0.03850(4) 0.64112(10) 0.0167(3) Uani 1.00 1 d . . .
C(12) C 0.24982(19) 0.01045(4) 0.62853(11) 0.0195(3) Uani 1.00 1 d . . .
C(13) C 0.41387(19) 0.01780(4) 0.63263(11) 0.0194(3) Uani 1.00 1 d . . .
C(14) C 0.47179(19) 0.05353(4) 0.65006(11) 0.0183(3) Uani 1.00 1 d . . .
C(15) C 0.37037(18) 0.08220(4) 0.66410(10) 0.0155(3) Uani 1.00 1 d . . .
C(16) C -0.03095(19) 0.02917(5) 0.63544(12) 0.0225(4) Uani 1.00 1 d . . .
C(17) C 0.5258(2) -0.01333(5) 0.62022(13) 0.0283(4) Uani 1.00 1 d . . .
C(18) C 0.4448(2) 0.12017(4) 0.68670(12) 0.0210(3) Uani 1.00 1 d . . .
C(19) C 0.12740(18) 0.07571(4) 0.89030(10) 0.0152(3) Uani 1.00 1 d . . .
C(20) C 0.26466(19) 0.05464(4) 0.93995(11) 0.0179(3) Uani 1.00 1 d . . .
C(21) C 0.26185(19) 0.03441(4) 1.02139(11) 0.0193(3) Uani 1.00 1 d . . .
C(22) C 0.1263(2) 0.03472(4) 1.05816(11) 0.0204(3) Uani 1.00 1 d . . .
C(23) C -0.0093(2) 0.05506(4) 1.01001(11) 0.0197(3) Uani 1.00 1 d . . .
C(24) C -0.01050(19) 0.07515(4) 0.92699(11) 0.0168(3) Uani 1.00 1 d . . .
C(25) C 0.41671(19) 0.05334(5) 0.90435(12) 0.0252(4) Uani 1.00 1 d . . .
C(26) C 0.1269(2) 0.01369(5) 1.14846(11) 0.0267(4) Uani 1.00 1 d . . .
C(27) C -0.16737(19) 0.09471(5) 0.87590(12) 0.0224(4) Uani 1.00 1 d . . .
C(28) C 0.10755(18) 0.19518(4) 0.70348(11) 0.0158(3) Uani 1.00 1 d . . .
C(29) C 0.19417(19) 0.20713(4) 0.79561(11) 0.0182(3) Uani 1.00 1 d . . .
C(30) C 0.2833(2) 0.24000(5) 0.80350(12) 0.0245(4) Uani 1.00 1 d . . .
C(31) C 0.2859(2) 0.26071(5) 0.72339(13) 0.0277(4) Uani 1.00 1 d . . .
C(32) C 0.1976(2) 0.24907(5) 0.63325(12) 0.0244(4) Uani 1.00 1 d . . .
C(33) C 0.10713(19) 0.21629(4) 0.62166(11) 0.0193(3) Uani 1.00 1 d . . .
C(34) C 0.1934(2) 0.18708(4) 0.88595(11) 0.0185(3) Uani 1.00 1 d . . .
C(35) C 0.3391(2) 0.17144(5) 0.94350(11) 0.0220(3) Uani 1.00 1 d . . .
C(36) C 0.3366(2) 0.15424(5) 1.02923(12) 0.0258(4) Uani 1.00 1 d . . .
C(37) C 0.1960(2) 0.15213(5) 1.06032(12) 0.0263(4) Uani 1.00 1 d . . .
C(38) C 0.0544(2) 0.16863(5) 1.00429(12) 0.0247(4) Uani 1.00 1 d . . .
C(39) C 0.0499(2) 0.18613(4) 0.91800(11) 0.0209(3) Uani 1.00 1 d . . .
C(40) C 0.4995(2) 0.17357(5) 0.91730(13) 0.0301(4) Uani 1.00 1 d . . .
C(41) C 0.1968(2) 0.13281(5) 1.15301(13) 0.0365(5) Uani 1.00 1 d . . .
C(42) C -0.1052(2) 0.20511(5) 0.86324(13) 0.0266(4) Uani 1.00 1 d . . .
C(43) C 0.0128(2) 0.20577(4) 0.52186(11) 0.0200(3) Uani 1.00 1 d . . .
C(44) C -0.1581(2) 0.21071(5) 0.49250(12) 0.0231(4) Uani 1.00 1 d . . .
C(45) C -0.2405(2) 0.20320(5) 0.39737(12) 0.0277(4) Uani 1.00 1 d . . .
C(46) C -0.1607(2) 0.19193(5) 0.33071(12) 0.0301(4) Uani 1.00 1 d . . .
C(47) C 0.0086(2) 0.18767(5) 0.36102(12) 0.0289(4) Uani 1.00 1 d . . .
C(48) C 0.0962(2) 0.19444(5) 0.45501(12) 0.0245(4) Uani 1.00 1 d . . .
C(49) C -0.2513(2) 0.22497(5) 0.56025(13) 0.0326(4) Uani 1.00 1 d . . .
C(50) C -0.2531(3) 0.18438(6) 0.22792(13) 0.0458(6) Uani 1.00 1 d . . .
C(51) C 0.2802(2) 0.18952(6) 0.48366(13) 0.0331(5) Uani 1.00 1 d . . .
H(1) H -0.4632 0.0963 0.2990 0.024 Uiso 1.00 1 c R . .
H(2) H -0.0364 0.0732 0.2330 0.025 Uiso 1.00 1 c R . .
H(3) H -0.3184 0.1394 0.5061 0.031 Uiso 1.00 1 c R . .
H(4) H -0.4709 0.1162 0.4473 0.032 Uiso 1.00 1 c R . .
H(5) H -0.3382 0.0976 0.5330 0.031 Uiso 1.00 1 c R . .
H(6) H -0.4743 0.0743 0.1432 0.042 Uiso 1.00 1 c R . .
H(7) H -0.3286 0.0480 0.1358 0.043 Uiso 1.00 1 c R . .
H(8) H -0.3286 0.0899 0.1051 0.042 Uiso 1.00 1 c R . .
H(9) H 0.2153 0.0687 0.4489 0.031 Uiso 1.00 1 c R . .
H(10) H 0.2136 0.0793 0.3425 0.031 Uiso 1.00 1 c R . .
H(11) H 0.2271 0.1106 0.4207 0.032 Uiso 1.00 1 c R . .
H(12) H 0.2086 -0.0146 0.6168 0.023 Uiso 1.00 1 c R . .
H(13) H 0.5853 0.0588 0.6527 0.022 Uiso 1.00 1 c R . .
H(14) H -0.0646 0.0422 0.6856 0.028 Uiso 1.00 1 c R . .
H(15) H -0.0411 0.0028 0.6437 0.028 Uiso 1.00 1 c R . .
H(16) H -0.1003 0.0365 0.5734 0.028 Uiso 1.00 1 c R . .
H(17) H 0.5512 -0.0288 0.6770 0.035 Uiso 1.00 1 c R . .
H(18) H 0.6263 -0.0031 0.6110 0.035 Uiso 1.00 1 c R . .
H(19) H 0.4719 -0.0280 0.5647 0.035 Uiso 1.00 1 c R . .
H(20) H 0.3581 0.1383 0.6806 0.026 Uiso 1.00 1 c R . .
H(21) H 0.5090 0.1261 0.6423 0.026 Uiso 1.00 1 c R . .
H(22) H 0.5151 0.1205 0.7517 0.026 Uiso 1.00 1 c R . .
H(23) H 0.3568 0.0198 1.0530 0.022 Uiso 1.00 1 c R . .
H(24) H -0.1056 0.0554 1.0343 0.025 Uiso 1.00 1 c R . .
H(25) H 0.4521 0.0783 0.8958 0.030 Uiso 1.00 1 c R . .
H(26) H 0.3927 0.0404 0.8436 0.030 Uiso 1.00 1 c R . .
H(27) H 0.5031 0.0405 0.9508 0.030 Uiso 1.00 1 c R . .
H(28) H 0.2055 -0.0064 1.1570 0.032 Uiso 1.00 1 c R . .
H(29) H 0.0185 0.0037 1.1431 0.032 Uiso 1.00 1 c R . .
H(30) H 0.1573 0.0302 1.2031 0.032 Uiso 1.00 1 c R . .
H(31) H -0.2249 0.1023 0.9224 0.028 Uiso 1.00 1 c R . .
H(32) H -0.2364 0.0781 0.8297 0.028 Uiso 1.00 1 c R . .
H(33) H -0.1415 0.1163 0.8429 0.028 Uiso 1.00 1 c R . .
H(34) H 0.3448 0.2485 0.8664 0.028 Uiso 1.00 1 c R . .
H(35) H 0.3495 0.2833 0.7305 0.032 Uiso 1.00 1 c R . .
H(36) H 0.1983 0.2638 0.5775 0.029 Uiso 1.00 1 c R . .
H(37) H 0.4370 0.1434 1.0683 0.029 Uiso 1.00 1 c R . .
H(38) H -0.0425 0.1680 1.0256 0.031 Uiso 1.00 1 c R . .
H(39) H 0.5635 0.1523 0.9404 0.036 Uiso 1.00 1 c R . .
H(40) H 0.5571 0.1950 0.9455 0.036 Uiso 1.00 1 c R . .
H(41) H 0.4791 0.1749 0.8496 0.036 Uiso 1.00 1 c R . .
H(42) H 0.2915 0.1400 1.2015 0.044 Uiso 1.00 1 c R . .
H(43) H 0.1980 0.1069 1.1441 0.044 Uiso 1.00 1 c R . .
H(44) H 0.1013 0.1396 1.1717 0.045 Uiso 1.00 1 c R . .
H(45) H -0.1670 0.2123 0.9063 0.034 Uiso 1.00 1 c R . .
H(46) H -0.1683 0.1887 0.8167 0.034 Uiso 1.00 1 c R . .
H(47) H -0.0780 0.2263 0.8321 0.034 Uiso 1.00 1 c R . .
H(48) H -0.3562 0.2061 0.3776 0.031 Uiso 1.00 1 c R . .
H(49) H 0.0657 0.1797 0.3162 0.035 Uiso 1.00 1 c R . .
H(50) H -0.2852 0.2048 0.5924 0.039 Uiso 1.00 1 c R . .
H(51) H -0.3449 0.2383 0.5252 0.039 Uiso 1.00 1 c R . .
H(52) H -0.1825 0.2408 0.6060 0.040 Uiso 1.00 1 c R . .
H(53) H -0.3237 0.2046 0.2037 0.052 Uiso 1.00 1 c R . .
H(54) H -0.3163 0.1626 0.2251 0.053 Uiso 1.00 1 c R . .
H(55) H -0.1775 0.1813 0.1903 0.052 Uiso 1.00 1 c R . .
H(56) H 0.3160 0.1817 0.4284 0.041 Uiso 1.00 1 c R . .
H(57) H 0.3324 0.2127 0.5074 0.042 Uiso 1.00 1 c R . .
H(58) H 0.3104 0.1710 0.5336 0.042 Uiso 1.00 1 c R . .

loop_
_atom_site_aniso_label
_atom_site_aniso_U_11
_atom_site_aniso_U_22
_atom_site_aniso_U_33
_atom_site_aniso_U_12
_atom_site_aniso_U_13
_atom_site_aniso_U_23
Fe(1) 0.01473(12) 0.01677(12) 0.01195(11) 0.00111(8) 0.00219(8) -0.00034(8)
Fe(2) 0.01573(12) 0.01525(12) 0.01262(11) 0.00156(8) 0.00409(8) 0.00190(8)
S(1) 0.01552(18) 0.01282(18) 0.01573(17) 0.00070(13) 0.00373(14) -0.00003(13)
C(1) 0.0159(7) 0.0140(7) 0.0150(6) -0.0002(5) 0.0032(5) 0.0008(5)
C(2) 0.0168(7) 0.0157(7) 0.0204(7) -0.0007(5) 0.0063(6) 0.0016(5)
C(3) 0.0146(7) 0.0218(8) 0.0245(8) -0.0016(6) 0.0015(6) 0.0000(6)
C(4) 0.0232(8) 0.0229(8) 0.0179(7) -0.0015(6) -0.0003(6) -0.0017(6)
C(5) 0.0222(8) 0.0238(8) 0.0159(7) 0.0006(6) 0.0066(6) -0.0025(6)
C(6) 0.0168(7) 0.0177(7) 0.0168(7) -0.0009(5) 0.0041(5) 0.0007(5)
C(7) 0.0177(8) 0.0278(9) 0.0287(8) -0.0015(6) 0.0105(6) -0.0034(6)
C(8) 0.0309(10) 0.0507(12) 0.0236(8) 0.0003(9) -0.0022(7) -0.0123(8)
C(9) 0.0188(8) 0.0366(10) 0.0217(8) 0.0029(7) 0.0064(6) -0.0053(7)
C(10) 0.0156(7) 0.0161(7) 0.0146(6) 0.0035(5) 0.0042(5) 0.0020(5)
C(11) 0.0174(7) 0.0177(7) 0.0142(6) 0.0004(5) 0.0029(5) 0.0013(5)
C(12) 0.0220(7) 0.0148(7) 0.0209(7) 0.0004(6) 0.0043(6) -0.0007(5)
C(13) 0.0209(7) 0.0186(7) 0.0190(7) 0.0046(6) 0.0058(6) -0.0001(5)
C(14) 0.0152(7) 0.0220(8) 0.0182(7) 0.0025(6) 0.0054(5) 0.0011(5)
C(15) 0.0164(7) 0.0172(7) 0.0121(6) 0.0009(5) 0.0024(5) 0.0005(5)
C(16) 0.0192(7) 0.0206(8) 0.0282(8) -0.0011(6) 0.0071(6) 0.0010(6)
C(17) 0.0251(8) 0.0209(8) 0.0407(10) 0.0051(6) 0.0121(7) -0.0034(7)
C(18) 0.0183(7) 0.0188(7) 0.0261(8) 0.0006(6) 0.0065(6) -0.0003(6)
C(19) 0.0181(7) 0.0121(6) 0.0143(6) -0.0008(5) 0.0024(5) -0.0004(5)
C(20) 0.0178(7) 0.0181(7) 0.0161(7) -0.0005(5) 0.0015(5) -0.0012(5)
C(21) 0.0213(7) 0.0172(7) 0.0161(7) 0.0013(6) -0.0011(6) 0.0008(5)
C(22) 0.0301(8) 0.0152(7) 0.0149(7) -0.0044(6) 0.0045(6) -0.0019(5)
C(23) 0.0230(8) 0.0206(7) 0.0172(7) -0.0035(6) 0.0082(6) -0.0019(6)
C(24) 0.0174(7) 0.0150(7) 0.0170(7) -0.0003(5) 0.0027(5) -0.0012(5)
C(25) 0.0170(7) 0.0336(9) 0.0243(8) 0.0077(6) 0.0041(6) 0.0071(7)
C(26) 0.0400(10) 0.0239(8) 0.0158(7) -0.0014(7) 0.0064(7) 0.0025(6)
C(27) 0.0184(8) 0.0243(8) 0.0248(8) 0.0011(6) 0.0062(6) 0.0039(6)
C(28) 0.0150(7) 0.0126(7) 0.0201(7) 0.0014(5) 0.0053(5) -0.0006(5)
C(29) 0.0175(7) 0.0163(7) 0.0204(7) 0.0016(5) 0.0042(6) -0.0017(5)
C(30) 0.0250(8) 0.0198(8) 0.0264(8) -0.0050(6) 0.0029(6) -0.0041(6)
C(31) 0.0283(9) 0.0179(8) 0.0347(9) -0.0067(6) 0.0044(7) 0.0006(6)
C(32) 0.0265(8) 0.0182(8) 0.0281(8) -0.0017(6) 0.0063(7) 0.0063(6)
C(33) 0.0180(7) 0.0169(7) 0.0219(7) 0.0018(6) 0.0035(6) 0.0029(5)
C(34) 0.0225(8) 0.0155(7) 0.0167(7) -0.0027(6) 0.0038(6) -0.0056(5)
C(35) 0.0221(8) 0.0209(8) 0.0206(7) -0.0011(6) 0.0017(6) -0.0058(6)
C(36) 0.0300(9) 0.0230(8) 0.0193(7) 0.0000(6) -0.0026(6) -0.0034(6)
C(37) 0.0395(10) 0.0196(8) 0.0191(7) -0.0060(7) 0.0065(7) -0.0057(6)
C(38) 0.0317(9) 0.0225(8) 0.0224(8) -0.0058(7) 0.0116(7) -0.0072(6)
C(39) 0.0240(8) 0.0179(7) 0.0207(7) -0.0025(6) 0.0056(6) -0.0064(6)
C(40) 0.0208(8) 0.0381(10) 0.0291(9) 0.0033(7) 0.0028(7) -0.0030(7)
C(41) 0.0552(12) 0.0303(10) 0.0241(8) -0.0064(9) 0.0106(8) -0.0001(7)
C(42) 0.0264(8) 0.0247(8) 0.0323(9) 0.0036(7) 0.0142(7) -0.0041(7)
C(43) 0.0240(8) 0.0147(7) 0.0199(7) -0.0013(6) 0.0037(6) 0.0047(5)
C(44) 0.0231(8) 0.0176(7) 0.0261(8) -0.0003(6) 0.0020(6) 0.0058(6)
C(45) 0.0273(9) 0.0221(8) 0.0279(8) -0.0036(6) -0.0028(7) 0.0063(6)
C(46) 0.0438(11) 0.0177(8) 0.0232(8) -0.0073(7) -0.0006(7) 0.0054(6)
C(47) 0.0442(11) 0.0212(8) 0.0232(8) -0.0023(7) 0.0123(7) 0.0046(6)
C(48) 0.0309(9) 0.0192(8) 0.0245(8) -0.0003(6) 0.0095(7) 0.0087(6)
C(49) 0.0237(9) 0.0360(10) 0.0364(10) 0.0066(7) 0.0050(7) 0.0022(8)
C(50) 0.0681(15) 0.0360(11) 0.0241(9) -0.0128(10) -0.0036(9) 0.0043(8)
C(51) 0.0323(10) 0.0410(11) 0.0299(9) 0.0057(8) 0.0150(7) 0.0130(8)

loop_
_atom_type_symbol
_atom_type_description
_atom_type_scat_dispersion_real
_atom_type_scat_dispersion_imag
_atom_type_scat_source
C C 0.003 0.002
;
International Tables for Crystallography
(1992, Vol. C, Tables 4.2.6.8 and 6.1.1.4)
;
H H 0.000 0.000
;
International Tables for Crystallography
(1992, Vol. C, Table 6.1.1.4)
;
Fe Fe 0.346 0.844
;
International Tables for Crystallography
(1992, Vol. C, Tables 4.2.6.8 and 6.1.1.4)
;
S S 0.125 0.123
;
International Tables for Crystallography
(1992, Vol. C, Tables 4.2.6.8 and 6.1.1.4)
;

loop_
_geom_angle_atom_site_label_1
_geom_angle_atom_site_label_2
_geom_angle_atom_site_label_3
_geom_angle
_geom_angle_publ_flag
_geom_angle_site_symmetry_1
_geom_angle_site_symmetry_2
_geom_angle_site_symmetry_3
Fe(2) Fe(1) S(1) 54.099(11) yes . . .
Fe(2) Fe(1) C(1) 152.25(4) yes . . .
Fe(2) Fe(1) C(10) 49.85(4) yes . . .
S(1) Fe(1) C(1) 132.34(4) yes . . .
S(1) Fe(1) C(10) 103.27(4) yes . . .
C(1) Fe(1) C(10) 119.33(5) yes . . .
Fe(1) Fe(2) S(1) 53.803(13) yes . . .
Fe(1) Fe(2) C(10) 49.52(3) yes . . .
Fe(1) Fe(2) C(19) 153.49(4) yes . . .
S(1) Fe(2) C(10) 102.65(3) yes . . .
S(1) Fe(2) C(19) 133.97(4) yes . . .
C(10) Fe(2) C(19) 119.05(6) yes . . .
Fe(1) S(1) Fe(2) 72.098(13) yes . . .
Fe(1) S(1) C(28) 111.84(5) yes . . .
Fe(2) S(1) C(28) 112.94(4) yes . . .
Fe(1) C(1) C(2) 121.72(11) yes . . .
Fe(1) C(1) C(6) 121.04(10) yes . . .
C(2) C(1) C(6) 117.24(12) yes . . .
C(1) C(2) C(3) 120.73(15) yes . . .
C(1) C(2) C(7) 120.95(12) yes . . .
C(3) C(2) C(7) 118.32(13) yes . . .
C(2) C(3) C(4) 121.65(14) yes . . .
C(3) C(4) C(5) 118.20(13) yes . . .
C(3) C(4) C(8) 121.93(15) yes . . .
C(5) C(4) C(8) 119.86(16) yes . . .
C(4) C(5) C(6) 121.25(16) yes . . .
C(1) C(6) C(5) 120.92(14) yes . . .
C(1) C(6) C(9) 120.37(12) yes . . .
C(5) C(6) C(9) 118.70(15) yes . . .
Fe(1) C(10) Fe(2) 80.62(5) yes . . .
Fe(1) C(10) C(11) 112.71(9) yes . . .
Fe(1) C(10) C(15) 113.05(10) yes . . .
Fe(2) C(10) C(11) 115.89(11) yes . . .
Fe(2) C(10) C(15) 111.22(9) yes . . .
C(11) C(10) C(15) 117.74(13) yes . . .
C(10) C(11) C(12) 120.70(14) yes . . .
C(10) C(11) C(16) 120.48(14) yes . . .
C(12) C(11) C(16) 118.82(13) yes . . .
C(11) C(12) C(13) 120.87(13) yes . . .
C(12) C(13) C(14) 119.02(14) yes . . .
C(12) C(13) C(17) 119.85(13) yes . . .
C(14) C(13) C(17) 121.11(14) yes . . .
C(13) C(14) C(15) 121.42(14) yes . . .
C(10) C(15) C(14) 120.25(13) yes . . .
C(10) C(15) C(18) 121.57(13) yes . . .
C(14) C(15) C(18) 118.16(13) yes . . .
Fe(2) C(19) C(20) 120.49(12) yes . . .
Fe(2) C(19) C(24) 122.58(10) yes . . .
C(20) C(19) C(24) 116.89(13) yes . . .
C(19) C(20) C(21) 121.09(15) yes . . .
C(19) C(20) C(25) 120.18(14) yes . . .
C(21) C(20) C(25) 118.72(13) yes . . .
C(20) C(21) C(22) 121.48(13) yes . . .
C(21) C(22) C(23) 118.04(14) yes . . .
C(21) C(22) C(26) 120.96(13) yes . . .
C(23) C(22) C(26) 121.00(16) yes . . .
C(22) C(23) C(24) 121.54(16) yes . . .
C(19) C(24) C(23) 120.93(13) yes . . .
C(19) C(24) C(27) 121.18(14) yes . . .
C(23) C(24) C(27) 117.84(15) yes . . .
S(1) C(28) C(29) 119.91(12) yes . . .
S(1) C(28) C(33) 119.14(10) yes . . .
C(29) C(28) C(33) 120.85(13) yes . . .
C(28) C(29) C(30) 118.23(14) yes . . .
C(28) C(29) C(34) 123.72(13) yes . . .
C(30) C(29) C(34) 118.03(13) yes . . .
C(29) C(30) C(31) 121.43(14) yes . . .
C(30) C(31) C(32) 119.86(16) yes . . .
C(31) C(32) C(33) 120.81(16) yes . . .
C(28) C(33) C(32) 118.80(13) yes . . .
C(28) C(33) C(43) 123.50(13) yes . . .
C(32) C(33) C(43) 117.70(14) yes . . .
C(29) C(34) C(35) 120.30(15) yes . . .
C(29) C(34) C(39) 120.20(13) yes . . .
C(35) C(34) C(39) 119.32(14) yes . . .
C(34) C(35) C(36) 119.18(16) yes . . .
C(34) C(35) C(40) 122.39(15) yes . . .
C(36) C(35) C(40) 118.40(14) yes . . .
C(35) C(36) C(37) 122.22(15) yes . . .
C(36) C(37) C(38) 118.00(16) yes . . .
C(36) C(37) C(41) 120.91(15) yes . . .
C(38) C(37) C(41) 121.09(18) yes . . .
C(37) C(38) C(39) 122.16(18) yes . . .
C(34) C(39) C(38) 119.07(14) yes . . .
C(34) C(39) C(42) 121.44(14) yes . . .
C(38) C(39) C(42) 119.43(16) yes . . .
C(33) C(43) C(44) 119.94(15) yes . . .
C(33) C(43) C(48) 120.07(14) yes . . .
C(44) C(43) C(48) 119.70(14) yes . . .
C(43) C(44) C(45) 118.51(17) yes . . .
C(43) C(44) C(49) 121.52(14) yes . . .
C(45) C(44) C(49) 119.95(15) yes . . .
C(44) C(45) C(46) 122.64(16) yes . . .
C(45) C(46) C(47) 117.89(15) yes . . .
C(45) C(46) C(50) 121.46(17) yes . . .
C(47) C(46) C(50) 120.65(18) yes . . .
C(46) C(47) C(48) 121.75(18) yes . . .
C(43) C(48) C(47) 119.49(16) yes . . .
C(43) C(48) C(51) 121.12(14) yes . . .
C(47) C(48) C(51) 119.39(17) yes . . .
C(2) C(3) H(1) 119.3 no . . .
C(4) C(3) H(1) 119.1 no . . .
C(4) C(5) H(2) 119.4 no . . .
C(6) C(5) H(2) 119.3 no . . .
C(2) C(7) H(3) 109.4 no . . .
C(2) C(7) H(4) 109.5 no . . .
C(2) C(7) H(5) 109.5 no . . .
H(3) C(7) H(4) 109.5 no . . .
H(3) C(7) H(5) 109.5 no . . .
H(4) C(7) H(5) 109.5 no . . .
C(4) C(8) H(6) 109.4 no . . .
C(4) C(8) H(7) 109.6 no . . .
C(4) C(8) H(8) 109.4 no . . .
H(6) C(8) H(7) 109.5 no . . .
H(6) C(8) H(8) 109.5 no . . .
H(7) C(8) H(8) 109.5 no . . .
C(6) C(9) H(9) 109.4 no . . .
C(6) C(9) H(10) 109.4 no . . .
C(6) C(9) H(11) 109.6 no . . .
H(9) C(9) H(10) 109.5 no . . .
H(9) C(9) H(11) 109.5 no . . .
H(10) C(9) H(11) 109.5 no . . .
C(11) C(12) H(12) 119.6 no . . .
C(13) C(12) H(12) 119.5 no . . .
C(13) C(14) H(13) 119.3 no . . .
C(15) C(14) H(13) 119.3 no . . .
C(11) C(16) H(14) 109.5 no . . .
C(11) C(16) H(15) 109.4 no . . .
C(11) C(16) H(16) 109.5 no . . .
H(14) C(16) H(15) 109.5 no . . .
H(14) C(16) H(16) 109.5 no . . .
H(15) C(16) H(16) 109.5 no . . .
C(13) C(17) H(17) 109.5 no . . .
C(13) C(17) H(18) 109.2 no . . .
C(13) C(17) H(19) 109.7 no . . .
H(17) C(17) H(18) 109.5 no . . .
H(17) C(17) H(19) 109.5 no . . .
H(18) C(17) H(19) 109.5 no . . .
C(15) C(18) H(20) 109.5 no . . .
C(15) C(18) H(21) 109.5 no . . .
C(15) C(18) H(22) 109.4 no . . .
H(20) C(18) H(21) 109.5 no . . .
H(20) C(18) H(22) 109.5 no . . .
H(21) C(18) H(22) 109.5 no . . .
C(20) C(21) H(23) 119.2 no . . .
C(22) C(21) H(23) 119.3 no . . .
C(22) C(23) H(24) 119.3 no . . .
C(24) C(23) H(24) 119.2 no . . .
C(20) C(25) H(25) 109.6 no . . .
C(20) C(25) H(26) 109.5 no . . .
C(20) C(25) H(27) 109.4 no . . .
H(25) C(25) H(26) 109.5 no . . .
H(25) C(25) H(27) 109.5 no . . .
H(26) C(25) H(27) 109.5 no . . .
C(22) C(26) H(28) 109.5 no . . .
C(22) C(26) H(29) 109.5 no . . .
C(22) C(26) H(30) 109.5 no . . .
H(28) C(26) H(29) 109.5 no . . .
H(28) C(26) H(30) 109.5 no . . .
H(29) C(26) H(30) 109.5 no . . .
C(24) C(27) H(31) 109.4 no . . .
C(24) C(27) H(32) 109.6 no . . .
C(24) C(27) H(33) 109.5 no . . .
H(31) C(27) H(32) 109.5 no . . .
H(31) C(27) H(33) 109.5 no . . .
H(32) C(27) H(33) 109.5 no . . .
C(29) C(30) H(34) 119.2 no . . .
C(31) C(30) H(34) 119.3 no . . .
C(30) C(31) H(35) 120.0 no . . .
C(32) C(31) H(35) 120.1 no . . .
C(31) C(32) H(36) 119.6 no . . .
C(33) C(32) H(36) 119.6 no . . .
C(35) C(36) H(37) 118.8 no . . .
C(37) C(36) H(37) 119.0 no . . .
C(37) C(38) H(38) 119.0 no . . .
C(39) C(38) H(38) 118.9 no . . .
C(35) C(40) H(39) 109.7 no . . .
C(35) C(40) H(40) 109.1 no . . .
C(35) C(40) H(41) 109.5 no . . .
H(39) C(40) H(40) 109.5 no . . .
H(39) C(40) H(41) 109.5 no . . .
H(40) C(40) H(41) 109.5 no . . .
C(37) C(41) H(42) 109.4 no . . .
C(37) C(41) H(43) 109.7 no . . .
C(37) C(41) H(44) 109.3 no . . .
H(42) C(41) H(43) 109.5 no . . .
H(42) C(41) H(44) 109.5 no . . .
H(43) C(41) H(44) 109.5 no . . .
C(39) C(42) H(45) 109.6 no . . .
C(39) C(42) H(46) 109.4 no . . .
C(39) C(42) H(47) 109.4 no . . .
H(45) C(42) H(46) 109.5 no . . .
H(45) C(42) H(47) 109.5 no . . .
H(46) C(42) H(47) 109.5 no . . .
C(44) C(45) H(48) 118.7 no . . .
C(46) C(45) H(48) 118.6 no . . .
C(46) C(47) H(49) 119.1 no . . .
C(48) C(47) H(49) 119.1 no . . .
C(44) C(49) H(50) 109.5 no . . .
C(44) C(49) H(51) 109.5 no . . .
C(44) C(49) H(52) 109.4 no . . .
H(50) C(49) H(51) 109.5 no . . .
H(50) C(49) H(52) 109.5 no . . .
H(51) C(49) H(52) 109.5 no . . .
C(46) C(50) H(53) 109.5 no . . .
C(46) C(50) H(54) 109.3 no . . .
C(46) C(50) H(55) 109.6 no . . .
H(53) C(50) H(54) 109.5 no . . .
H(53) C(50) H(55) 109.5 no . . .
H(54) C(50) H(55) 109.5 no . . .
C(48) C(51) H(56) 109.5 no . . .
C(48) C(51) H(57) 109.4 no . . .
C(48) C(51) H(58) 109.5 no . . .
H(56) C(51) H(57) 109.5 no . . .
H(56) C(51) H(58) 109.5 no . . .
H(57) C(51) H(58) 109.5 no . . .

loop_
_geom_bond_atom_site_label_1
_geom_bond_atom_site_label_2
_geom_bond_distance
_geom_bond_publ_flag
_geom_bond_site_symmetry_1
_geom_bond_site_symmetry_2
Fe(1) Fe(2) 2.7419(2) yes . .
Fe(1) S(1) 2.3253(4) yes . .
Fe(1) C(1) 2.0195(13) yes . .
Fe(1) C(10) 2.1139(13) yes . .
Fe(2) S(1) 2.3340(4) yes . .
Fe(2) C(10) 2.1243(15) yes . .
Fe(2) C(19) 2.0135(15) yes . .
S(1) C(28) 1.7943(15) yes . .
C(1) C(2) 1.408(2) yes . .
C(1) C(6) 1.409(2) yes . .
C(2) C(3) 1.396(2) yes . .
C(2) C(7) 1.513(2) yes . .
C(3) C(4) 1.380(2) yes . .
C(4) C(5) 1.392(2) yes . .
C(4) C(8) 1.511(2) yes . .
C(5) C(6) 1.394(2) yes . .
C(6) C(9) 1.513(2) yes . .
C(10) C(11) 1.420(2) yes . .
C(10) C(15) 1.419(2) yes . .
C(11) C(12) 1.390(2) yes . .
C(11) C(16) 1.511(2) yes . .
C(12) C(13) 1.399(2) yes . .
C(13) C(14) 1.384(2) yes . .
C(13) C(17) 1.514(2) yes . .
C(14) C(15) 1.397(2) yes . .
C(15) C(18) 1.512(2) yes . .
C(19) C(20) 1.4155(19) yes . .
C(19) C(24) 1.405(2) yes . .
C(20) C(21) 1.393(2) yes . .
C(20) C(25) 1.509(2) yes . .
C(21) C(22) 1.387(2) yes . .
C(22) C(23) 1.385(2) yes . .
C(22) C(26) 1.511(2) yes . .
C(23) C(24) 1.402(2) yes . .
C(24) C(27) 1.513(2) yes . .
C(28) C(29) 1.407(2) yes . .
C(28) C(33) 1.409(2) yes . .
C(29) C(30) 1.399(2) yes . .
C(29) C(34) 1.497(2) yes . .
C(30) C(31) 1.386(2) yes . .
C(31) C(32) 1.385(2) yes . .
C(32) C(33) 1.399(2) yes . .
C(33) C(43) 1.501(2) yes . .
C(34) C(35) 1.409(2) yes . .
C(34) C(39) 1.411(2) yes . .
C(35) C(36) 1.393(2) yes . .
C(35) C(40) 1.505(2) yes . .
C(36) C(37) 1.382(2) yes . .
C(37) C(38) 1.390(2) yes . .
C(37) C(41) 1.511(2) yes . .
C(38) C(39) 1.392(2) yes . .
C(39) C(42) 1.507(2) yes . .
C(43) C(44) 1.405(2) yes . .
C(43) C(48) 1.403(2) yes . .
C(44) C(45) 1.394(2) yes . .
C(44) C(49) 1.504(2) yes . .
C(45) C(46) 1.378(2) yes . .
C(46) C(47) 1.391(2) yes . .
C(46) C(50) 1.509(2) yes . .
C(47) C(48) 1.386(2) yes . .
C(48) C(51) 1.511(2) yes . .
C(3) H(1) 0.970 no . .
C(5) H(2) 0.970 no . .
C(7) H(3) 0.970 no . .
C(7) H(4) 0.970 no . .
C(7) H(5) 0.970 no . .
C(8) H(6) 0.970 no . .
C(8) H(7) 0.970 no . .
C(8) H(8) 0.970 no . .
C(9) H(9) 0.970 no . .
C(9) H(10) 0.970 no . .
C(9) H(11) 0.970 no . .
C(12) H(12) 0.970 no . .
C(14) H(13) 0.970 no . .
C(16) H(14) 0.970 no . .
C(16) H(15) 0.970 no . .
C(16) H(16) 0.970 no . .
C(17) H(17) 0.970 no . .
C(17) H(18) 0.970 no . .
C(17) H(19) 0.970 no . .
C(18) H(20) 0.970 no . .
C(18) H(21) 0.970 no . .
C(18) H(22) 0.970 no . .
C(21) H(23) 0.970 no . .
C(23) H(24) 0.970 no . .
C(25) H(25) 0.970 no . .
C(25) H(26) 0.970 no . .
C(25) H(27) 0.970 no . .
C(26) H(28) 0.970 no . .
C(26) H(29) 0.970 no . .
C(26) H(30) 0.970 no . .
C(27) H(31) 0.970 no . .
C(27) H(32) 0.970 no . .
C(27) H(33) 0.970 no . .
C(30) H(34) 0.970 no . .
C(31) H(35) 0.970 no . .
C(32) H(36) 0.970 no . .
C(36) H(37) 0.970 no . .
C(38) H(38) 0.950 no . .
C(40) H(39) 0.950 no . .
C(40) H(40) 0.950 no . .
C(40) H(41) 0.950 no . .
C(41) H(42) 0.950 no . .
C(41) H(43) 0.950 no . .
C(41) H(44) 0.950 no . .
C(42) H(45) 0.950 no . .
C(42) H(46) 0.950 no . .
C(42) H(47) 0.950 no . .
C(45) H(48) 0.950 no . .
C(47) H(49) 0.950 no . .
C(49) H(50) 0.950 no . .
C(49) H(51) 0.950 no . .
C(49) H(52) 0.950 no . .
C(50) H(53) 0.950 no . .
C(50) H(54) 0.950 no . .
C(50) H(55) 0.950 no . .
C(51) H(56) 0.970 no . .
C(51) H(57) 0.970 no . .
C(51) H(58) 0.970 no . .

loop_
_geom_contact_atom_site_label_1
_geom_contact_atom_site_label_2
_geom_contact_distance
_geom_contact_publ_flag
_geom_contact_site_symmetry_1
_geom_contact_site_symmetry_2
C(3) C(17) 3.539(2) ? . 3_556
C(8) C(21) 3.548(2) ? . 1_454
C(17) C(3) 3.539(2) ? . 3_556
C(17) C(17) 3.524(2) ? . 3_656
C(21) C(8) 3.548(2) ? . 1_656
C(22) C(22) 3.437(2) ? . 3_557
C(22) C(23) 3.467(2) ? . 3_557
C(23) C(22) 3.467(2) ? . 3_557
C(23) C(26) 3.353(2) ? . 3_557
C(24) C(26) 3.458(2) ? . 3_557
C(26) C(23) 3.353(2) ? . 3_557
C(26) C(24) 3.458(2) ? . 3_557
C(32) C(38) 3.556(2) ? . 4_554
C(38) C(32) 3.556(2) ? . 4_555
C(42) C(45) 3.592(2) ? . 4_555
C(45) C(42) 3.592(2) ? . 4_554
C(1) H(12) 3.340 ? . 3_556
C(2) H(12) 3.283 ? . 3_556
C(2) H(19) 3.338 ? . 3_556
C(3) H(12) 3.164 ? . 3_556
C(3) H(17) 2.965 ? . 3_556
C(3) H(19) 3.288 ? . 3_556
C(3) H(42) 3.505 ? . 1_454
C(4) H(12) 3.094 ? . 3_556
C(4) H(17) 3.490 ? . 3_556
C(5) H(12) 3.123 ? . 3_556
C(5) H(15) 3.329 ? . 3_556
C(5) H(30) 3.222 ? . 1_554
C(5) H(44) 3.325 ? . 1_554
C(6) H(12) 3.244 ? . 3_556
C(6) H(15) 3.391 ? . 3_556
C(7) H(11) 3.412 ? . 1_455
C(7) H(13) 3.361 ? . 1_455
C(7) H(19) 3.323 ? . 3_556
C(7) H(21) 2.894 ? . 1_455
C(8) H(23) 3.117 ? . 1_454
C(8) H(24) 3.101 ? . 1_554
C(8) H(27) 3.039 ? . 1_454
C(8) H(37) 3.138 ? . 1_454
C(9) H(4) 3.048 ? . 1_655
C(9) H(15) 3.450 ? . 3_556
C(9) H(17) 3.486 ? . 3_656
C(9) H(18) 3.474 ? . 3_656
C(9) H(19) 3.565 ? . 3_656
C(9) H(30) 3.457 ? . 1_554
C(12) H(16) 3.326 ? . 3_556
C(13) H(18) 3.491 ? . 3_656
C(13) H(19) 3.271 ? . 3_656
C(14) H(5) 3.075 ? . 1_655
C(14) H(19) 3.396 ? . 3_656
C(14) H(32) 3.198 ? . 1_655
C(15) H(5) 3.533 ? . 1_655
C(15) H(32) 3.548 ? . 1_655
C(16) H(12) 3.596 ? . 3_556
C(16) H(13) 3.491 ? . 1_455
C(16) H(18) 3.059 ? . 1_455
C(16) H(29) 3.394 ? . 3_557
C(16) H(30) 3.543 ? . 3_557
C(17) H(1) 3.318 ? . 3_556
C(17) H(9) 3.315 ? . 3_656
C(17) H(10) 3.200 ? . 3_656
C(17) H(18) 3.302 ? . 3_656
C(17) H(19) 3.072 ? . 3_656
C(17) H(28) 3.487 ? . 3_657
C(17) H(30) 3.231 ? . 3_657
C(18) H(5) 3.341 ? . 1_655
C(18) H(32) 3.303 ? . 1_655
C(19) H(29) 3.120 ? . 3_557
C(20) H(6) 3.252 ? . 1_656
C(20) H(29) 3.182 ? . 3_557
C(21) H(6) 2.843 ? . 1_656
C(21) H(7) 3.454 ? . 1_656
C(21) H(24) 3.527 ? . 3_557
C(21) H(27) 3.327 ? . 3_657
C(21) H(29) 3.193 ? . 3_557
C(22) H(2) 3.477 ? . 1_556
C(22) H(6) 3.575 ? . 1_656
C(22) H(24) 3.518 ? . 3_557
C(22) H(29) 3.166 ? . 3_557
C(23) H(2) 3.360 ? . 1_556
C(23) H(8) 3.573 ? . 1_556
C(23) H(28) 3.094 ? . 3_557
C(23) H(29) 3.061 ? . 3_557
C(24) H(28) 3.057 ? . 3_557
C(24) H(29) 3.029 ? . 3_557
C(25) H(6) 3.416 ? . 1_656
C(25) H(7) 3.471 ? . 1_656
C(25) H(8) 3.391 ? . 1_656
C(25) H(23) 3.232 ? . 3_657
C(25) H(31) 3.464 ? . 1_655
C(25) H(32) 3.504 ? . 1_655
C(26) H(2) 2.992 ? . 1_556
C(26) H(14) 3.288 ? . 3_557
C(26) H(15) 3.331 ? . 3_557
C(26) H(17) 3.229 ? . 3_657
C(26) H(18) 3.570 ? . 3_657
C(26) H(32) 3.446 ? . 3_557
C(27) H(13) 3.592 ? . 1_455
C(27) H(22) 2.958 ? . 1_455
C(27) H(25) 3.362 ? . 1_455
C(27) H(28) 3.241 ? . 3_557
C(27) H(39) 3.399 ? . 1_455
C(30) H(48) 3.540 ? . 4_655
C(30) H(49) 3.475 ? . 4_555
C(30) H(56) 3.336 ? . 4_555
C(30) H(57) 3.341 ? . 4_555
C(31) H(48) 3.464 ? . 4_655
C(31) H(49) 3.358 ? . 4_555
C(31) H(56) 3.579 ? . 4_555
C(34) H(36) 3.283 ? . 4_555
C(35) H(36) 3.451 ? . 4_555
C(36) H(6) 3.503 ? . 1_656
C(36) H(36) 3.333 ? . 4_555
C(36) H(54) 3.509 ? . 1_656
C(37) H(35) 3.394 ? . 4_555
C(37) H(36) 3.055 ? . 4_555
C(38) H(36) 2.812 ? . 4_555
C(39) H(36) 2.939 ? . 4_555
C(40) H(31) 3.467 ? . 1_655
C(40) H(45) 3.194 ? . 1_655
C(40) H(46) 3.536 ? . 1_655
C(41) H(1) 3.355 ? . 1_656
C(41) H(2) 3.336 ? . 1_556
C(41) H(6) 3.533 ? . 1_656
C(41) H(10) 3.330 ? . 1_556
C(41) H(35) 3.376 ? . 4_555
C(41) H(49) 3.331 ? . 1_556
C(42) H(40) 3.396 ? . 1_455
C(43) H(45) 3.546 ? . 4_554
C(44) H(45) 3.049 ? . 4_554
C(44) H(47) 3.448 ? . 4_554
C(45) H(45) 3.121 ? . 4_554
C(45) H(47) 3.161 ? . 4_554
C(46) H(47) 3.043 ? . 4_554
C(47) H(44) 3.508 ? . 1_554
C(47) H(47) 3.204 ? . 4_554
C(48) H(34) 3.433 ? . 4_554
C(48) H(47) 3.490 ? . 4_554
C(49) H(40) 3.516 ? . 4_454
C(49) H(45) 3.389 ? . 4_554
C(49) H(53) 3.448 ? . 4_555
C(49) H(57) 3.429 ? . 1_455
C(50) H(35) 3.571 ? . 4_454
C(50) H(37) 3.345 ? . 1_454
C(50) H(52) 3.373 ? . 4_554
C(51) H(4) 3.515 ? . 1_655
C(51) H(34) 2.953 ? . 4_554
C(51) H(51) 3.540 ? . 1_655
H(1) C(17) 3.318 ? . 3_556
H(1) C(41) 3.355 ? . 1_454
H(1) H(10) 3.029 ? . 1_455
H(1) H(11) 3.563 ? . 1_455
H(1) H(17) 2.607 ? . 3_556
H(1) H(19) 3.175 ? . 3_556
H(1) H(42) 2.693 ? . 1_454
H(1) H(43) 3.157 ? . 1_454
H(2) C(22) 3.477 ? . 1_554
H(2) C(23) 3.360 ? . 1_554
H(2) C(26) 2.992 ? . 1_554
H(2) C(41) 3.336 ? . 1_554
H(2) H(15) 3.250 ? . 3_556
H(2) H(24) 2.850 ? . 1_554
H(2) H(29) 2.925 ? . 1_554
H(2) H(30) 2.383 ? . 1_554
H(2) H(43) 2.905 ? . 1_554
H(2) H(44) 2.913 ? . 1_554
H(3) H(21) 2.790 ? . 1_455
H(3) H(56) 3.367 ? . 1_455
H(3) H(58) 3.465 ? . 1_455
H(4) C(9) 3.048 ? . 1_455
H(4) C(51) 3.515 ? . 1_455
H(4) H(9) 3.172 ? . 1_455
H(4) H(10) 3.011 ? . 1_455
H(4) H(11) 2.489 ? . 1_455
H(4) H(13) 3.555 ? . 1_455
H(4) H(19) 3.201 ? . 3_556
H(4) H(21) 2.893 ? . 1_455
H(4) H(56) 2.949 ? . 1_455
H(4) H(58) 3.186 ? . 1_455
H(5) C(14) 3.075 ? . 1_455
H(5) C(15) 3.533 ? . 1_455
H(5) C(18) 3.341 ? . 1_455
H(5) H(13) 2.449 ? . 1_455
H(5) H(19) 2.964 ? . 3_556
H(5) H(21) 2.516 ? . 1_455
H(6) C(20) 3.252 ? . 1_454
H(6) C(21) 2.843 ? . 1_454
H(6) C(22) 3.575 ? . 1_454
H(6) C(25) 3.416 ? . 1_454
H(6) C(36) 3.503 ? . 1_454
H(6) C(41) 3.533 ? . 1_454
H(6) H(17) 3.288 ? . 3_556
H(6) H(23) 2.580 ? . 1_454
H(6) H(25) 3.469 ? . 1_454
H(6) H(27) 3.000 ? . 1_454
H(6) H(37) 2.752 ? . 1_454
H(6) H(42) 3.347 ? . 1_454
H(6) H(43) 3.018 ? . 1_454
H(7) C(21) 3.454 ? . 1_454
H(7) C(25) 3.471 ? . 1_454
H(7) H(23) 2.805 ? . 1_454
H(7) H(24) 2.696 ? . 1_554
H(7) H(26) 3.274 ? . 3_556
H(7) H(27) 2.689 ? . 1_454
H(7) H(29) 3.323 ? . 1_554
H(8) C(23) 3.573 ? . 1_554
H(8) C(25) 3.391 ? . 1_454
H(8) H(24) 2.682 ? . 1_554
H(8) H(25) 3.129 ? . 1_454
H(8) H(27) 2.919 ? . 1_454
H(8) H(31) 3.031 ? . 1_554
H(8) H(37) 2.722 ? . 1_454
H(8) H(39) 3.235 ? . 1_454
H(9) C(17) 3.315 ? . 3_656
H(9) H(4) 3.172 ? . 1_655
H(9) H(15) 3.102 ? . 3_556
H(9) H(17) 3.352 ? . 3_656
H(9) H(18) 2.970 ? . 3_656
H(9) H(19) 3.081 ? . 3_656
H(10) C(17) 3.200 ? . 3_656
H(10) C(41) 3.330 ? . 1_554
H(10) H(1) 3.029 ? . 1_655
H(10) H(4) 3.011 ? . 1_655
H(10) H(15) 3.344 ? . 3_556
H(10) H(17) 2.774 ? . 3_656
H(10) H(18) 3.073 ? . 3_656
H(10) H(19) 3.231 ? . 3_656
H(10) H(30) 2.636 ? . 1_554
H(10) H(42) 3.185 ? . 1_554
H(10) H(43) 3.008 ? . 1_554
H(10) H(44) 3.244 ? . 1_554
H(11) C(7) 3.412 ? . 1_655
H(11) H(1) 3.563 ? . 1_655
H(11) H(4) 2.489 ? . 1_655
H(11) H(42) 3.521 ? . 1_554
H(12) C(1) 3.340 ? . 3_556
H(12) C(2) 3.283 ? . 3_556
H(12) C(3) 3.164 ? . 3_556
H(12) C(4) 3.094 ? . 3_556
H(12) C(5) 3.123 ? . 3_556
H(12) C(6) 3.244 ? . 3_556
H(12) C(16) 3.596 ? . 3_556
H(12) H(16) 2.775 ? . 3_556
H(13) C(7) 3.361 ? . 1_655
H(13) C(16) 3.491 ? . 1_655
H(13) C(27) 3.592 ? . 1_655
H(13) H(4) 3.555 ? . 1_655
H(13) H(5) 2.449 ? . 1_655
H(13) H(14) 2.934 ? . 1_655
H(13) H(16) 3.266 ? . 1_655
H(13) H(19) 3.249 ? . 3_656
H(13) H(28) 3.424 ? . 3_657
H(13) H(32) 2.696 ? . 1_655
H(14) C(26) 3.288 ? . 3_557
H(14) H(13) 2.934 ? . 1_455
H(14) H(18) 3.031 ? . 1_455
H(14) H(28) 3.119 ? . 3_557
H(14) H(29) 2.923 ? . 3_557
H(14) H(30) 3.279 ? . 3_557
H(15) C(5) 3.329 ? . 3_556
H(15) C(6) 3.391 ? . 3_556
H(15) C(9) 3.450 ? . 3_556
H(15) C(26) 3.331 ? . 3_557
H(15) H(2) 3.250 ? . 3_556
H(15) H(9) 3.102 ? . 3_556
H(15) H(10) 3.344 ? . 3_556
H(15) H(18) 2.735 ? . 1_455
H(15) H(28) 3.521 ? . 3_557
H(15) H(29) 3.048 ? . 3_557
H(15) H(30) 2.910 ? . 3_557
H(16) C(12) 3.326 ? . 3_556
H(16) H(12) 2.775 ? . 3_556
H(16) H(13) 3.266 ? . 1_455
H(16) H(18) 2.895 ? . 1_455
H(16) H(19) 3.260 ? . 3_556
H(17) C(3) 2.965 ? . 3_556
H(17) C(4) 3.490 ? . 3_556
H(17) C(9) 3.486 ? . 3_656
H(17) C(26) 3.229 ? . 3_657
H(17) H(1) 2.607 ? . 3_556
H(17) H(6) 3.288 ? . 3_556
H(17) H(9) 3.352 ? . 3_656
H(17) H(10) 2.774 ? . 3_656
H(17) H(28) 2.998 ? . 3_657
H(17) H(30) 2.610 ? . 3_657
H(18) C(9) 3.474 ? . 3_656
H(18) C(13) 3.491 ? . 3_656
H(18) C(16) 3.059 ? . 1_655
H(18) C(17) 3.302 ? . 3_656
H(18) C(26) 3.570 ? . 3_657
H(18) H(9) 2.970 ? . 3_656
H(18) H(10) 3.073 ? . 3_656
H(18) H(14) 3.031 ? . 1_655
H(18) H(15) 2.735 ? . 1_655
H(18) H(16) 2.895 ? . 1_655
H(18) H(18) 3.358 ? . 3_656
H(18) H(19) 2.702 ? . 3_656
H(18) H(28) 3.295 ? . 3_657
H(18) H(30) 2.987 ? . 3_657
H(19) C(2) 3.338 ? . 3_556
H(19) C(3) 3.288 ? . 3_556
H(19) C(7) 3.323 ? . 3_556
H(19) C(9) 3.565 ? . 3_656
H(19) C(13) 3.271 ? . 3_656
H(19) C(14) 3.396 ? . 3_656
H(19) C(17) 3.072 ? . 3_656
H(19) H(1) 3.175 ? . 3_556
H(19) H(4) 3.201 ? . 3_556
H(19) H(5) 2.964 ? . 3_556
H(19) H(9) 3.081 ? . 3_656
H(19) H(10) 3.231 ? . 3_656
H(19) H(13) 3.249 ? . 3_656
H(19) H(16) 3.260 ? . 3_556
H(19) H(18) 2.702 ? . 3_656
H(19) H(19) 2.888 ? . 3_656
H(21) C(7) 2.894 ? . 1_655
H(21) H(3) 2.790 ? . 1_655
H(21) H(4) 2.893 ? . 1_655
H(21) H(5) 2.516 ? . 1_655
H(21) H(32) 3.451 ? . 1_655
H(21) H(33) 3.567 ? . 1_655
H(21) H(50) 3.516 ? . 1_655
H(22) C(27) 2.958 ? . 1_655
H(22) H(31) 2.912 ? . 1_655
H(22) H(32) 2.606 ? . 1_655
H(22) H(33) 2.858 ? . 1_655
H(22) H(46) 3.581 ? . 1_655
H(23) C(8) 3.117 ? . 1_656
H(23) C(25) 3.232 ? . 3_657
H(23) H(6) 2.580 ? . 1_656
H(23) H(7) 2.805 ? . 1_656
H(23) H(23) 3.502 ? . 3_657
H(23) H(24) 3.480 ? . 3_557
H(23) H(26) 3.129 ? . 3_657
H(23) H(27) 2.493 ? . 3_657
H(24) C(8) 3.101 ? . 1_556
H(24) C(21) 3.527 ? . 3_557
H(24) C(22) 3.518 ? . 3_557
H(24) H(2) 2.850 ? . 1_556
H(24) H(7) 2.696 ? . 1_556
H(24) H(8) 2.682 ? . 1_556
H(24) H(23) 3.480 ? . 3_557
H(24) H(27) 3.253 ? . 1_455
H(24) H(28) 3.209 ? . 3_557
H(24) H(29) 3.570 ? . 3_557
H(25) C(27) 3.362 ? . 1_655
H(25) H(6) 3.469 ? . 1_656
H(25) H(8) 3.129 ? . 1_656
H(25) H(31) 2.796 ? . 1_655
H(25) H(32) 3.034 ? . 1_655
H(26) H(7) 3.274 ? . 3_556
H(26) H(23) 3.129 ? . 3_657
H(26) H(32) 3.478 ? . 1_655
H(27) C(8) 3.039 ? . 1_656
H(27) C(21) 3.327 ? . 3_657
H(27) H(6) 3.000 ? . 1_656
H(27) H(7) 2.689 ? . 1_656
H(27) H(8) 2.919 ? . 1_656
H(27) H(23) 2.493 ? . 3_657
H(27) H(24) 3.253 ? . 1_655
H(27) H(27) 3.269 ? . 3_657
H(27) H(28) 3.479 ? . 3_657
H(27) H(31) 3.316 ? . 1_655
H(27) H(32) 3.443 ? . 1_655
H(28) C(17) 3.487 ? . 3_657
H(28) C(23) 3.094 ? . 3_557
H(28) C(24) 3.057 ? . 3_557
H(28) C(27) 3.241 ? . 3_557
H(28) H(13) 3.424 ? . 3_657
H(28) H(14) 3.119 ? . 3_557
H(28) H(15) 3.521 ? . 3_557
H(28) H(17) 2.998 ? . 3_657
H(28) H(18) 3.295 ? . 3_657
H(28) H(24) 3.209 ? . 3_557
H(28) H(27) 3.479 ? . 3_657
H(28) H(32) 2.616 ? . 3_557
H(29) C(16) 3.394 ? . 3_557
H(29) C(19) 3.120 ? . 3_557
H(29) C(20) 3.182 ? . 3_557
H(29) C(21) 3.193 ? . 3_557
H(29) C(22) 3.166 ? . 3_557
H(29) C(23) 3.061 ? . 3_557
H(29) C(24) 3.029 ? . 3_557
H(29) H(2) 2.925 ? . 1_556
H(29) H(7) 3.323 ? . 1_556
H(29) H(14) 2.923 ? . 3_557
H(29) H(15) 3.048 ? . 3_557
H(29) H(24) 3.570 ? . 3_557
H(29) H(32) 3.460 ? . 3_557
H(30) C(5) 3.222 ? . 1_556
H(30) C(9) 3.457 ? . 1_556
H(30) C(16) 3.543 ? . 3_557
H(30) C(17) 3.231 ? . 3_657
H(30) H(2) 2.383 ? . 1_556
H(30) H(10) 2.636 ? . 1_556
H(30) H(14) 3.279 ? . 3_557
H(30) H(15) 2.910 ? . 3_557
H(30) H(17) 2.610 ? . 3_657
H(30) H(18) 2.987 ? . 3_657
H(31) C(25) 3.464 ? . 1_455
H(31) C(40) 3.467 ? . 1_455
H(31) H(8) 3.031 ? . 1_556
H(31) H(22) 2.912 ? . 1_455
H(31) H(25) 2.796 ? . 1_455
H(31) H(27) 3.316 ? . 1_455
H(31) H(39) 2.609 ? . 1_455
H(31) H(41) 3.591 ? . 1_455
H(32) C(14) 3.198 ? . 1_455
H(32) C(15) 3.548 ? . 1_455
H(32) C(18) 3.303 ? . 1_455
H(32) C(25) 3.504 ? . 1_455
H(32) C(26) 3.446 ? . 3_557
H(32) H(13) 2.696 ? . 1_455
H(32) H(21) 3.451 ? . 1_455
H(32) H(22) 2.606 ? . 1_455
H(32) H(25) 3.034 ? . 1_455
H(32) H(26) 3.478 ? . 1_455
H(32) H(27) 3.443 ? . 1_455
H(32) H(28) 2.616 ? . 3_557
H(32) H(29) 3.460 ? . 3_557
H(33) H(21) 3.567 ? . 1_455
H(33) H(22) 2.858 ? . 1_455
H(33) H(39) 3.436 ? . 1_455
H(34) C(48) 3.433 ? . 4_555
H(34) C(51) 2.953 ? . 4_555
H(34) H(48) 2.988 ? . 4_655
H(34) H(49) 3.460 ? . 4_555
H(34) H(51) 3.031 ? . 4_655
H(34) H(56) 2.717 ? . 4_555
H(34) H(57) 2.503 ? . 4_555
H(35) C(37) 3.394 ? . 4_554
H(35) C(41) 3.376 ? . 4_554
H(35) C(50) 3.571 ? . 4_655
H(35) H(42) 2.836 ? . 4_554
H(35) H(44) 3.464 ? . 4_554
H(35) H(48) 2.838 ? . 4_655
H(35) H(49) 3.270 ? . 4_555
H(35) H(53) 2.927 ? . 4_655
H(35) H(54) 3.461 ? . 4_655
H(35) H(56) 3.212 ? . 4_555
H(36) C(34) 3.283 ? . 4_554
H(36) C(35) 3.451 ? . 4_554
H(36) C(36) 3.333 ? . 4_554
H(36) C(37) 3.055 ? . 4_554
H(36) C(38) 2.812 ? . 4_554
H(36) C(39) 2.939 ? . 4_554
H(36) H(38) 3.163 ? . 4_554
H(36) H(45) 3.515 ? . 4_554
H(37) C(8) 3.138 ? . 1_656
H(37) C(50) 3.345 ? . 1_656
H(37) H(6) 2.752 ? . 1_656
H(37) H(8) 2.722 ? . 1_656
H(37) H(53) 3.277 ? . 1_656
H(37) H(54) 2.732 ? . 1_656
H(37) H(55) 3.546 ? . 1_656
H(38) H(36) 3.163 ? . 4_555
H(38) H(39) 3.282 ? . 1_455
H(38) H(40) 3.419 ? . 1_455
H(38) H(55) 2.944 ? . 1_556
H(39) C(27) 3.399 ? . 1_655
H(39) H(8) 3.235 ? . 1_656
H(39) H(31) 2.609 ? . 1_655
H(39) H(33) 3.436 ? . 1_655
H(39) H(38) 3.282 ? . 1_655
H(39) H(45) 3.282 ? . 1_655
H(39) H(46) 3.501 ? . 1_655
H(40) C(42) 3.396 ? . 1_655
H(40) C(49) 3.516 ? . 4_655
H(40) H(38) 3.419 ? . 1_655
H(40) H(45) 2.621 ? . 1_655
H(40) H(46) 3.352 ? . 1_655
H(40) H(51) 2.712 ? . 4_655
H(40) H(52) 3.596 ? . 4_655
H(41) H(31) 3.591 ? . 1_655
H(41) H(45) 3.190 ? . 1_655
H(41) H(46) 3.184 ? . 1_655
H(42) C(3) 3.505 ? . 1_656
H(42) H(1) 2.693 ? . 1_656
H(42) H(6) 3.347 ? . 1_656
H(42) H(10) 3.185 ? . 1_556
H(42) H(11) 3.521 ? . 1_556
H(42) H(35) 2.836 ? . 4_555
H(42) H(49) 3.189 ? . 1_556
H(42) H(54) 3.347 ? . 1_656
H(42) H(56) 3.569 ? . 1_556
H(43) H(1) 3.157 ? . 1_656
H(43) H(2) 2.905 ? . 1_556
H(43) H(6) 3.018 ? . 1_656
H(43) H(10) 3.008 ? . 1_556
H(44) C(5) 3.325 ? . 1_556
H(44) C(47) 3.508 ? . 1_556
H(44) H(2) 2.913 ? . 1_556
H(44) H(10) 3.244 ? . 1_556
H(44) H(35) 3.464 ? . 4_555
H(44) H(49) 2.630 ? . 1_556
H(44) H(55) 2.875 ? . 1_556
H(45) C(40) 3.194 ? . 1_455
H(45) C(43) 3.546 ? . 4_555
H(45) C(44) 3.049 ? . 4_555
H(45) C(45) 3.121 ? . 4_555
H(45) C(49) 3.389 ? . 4_555
H(45) H(36) 3.515 ? . 4_555
H(45) H(39) 3.282 ? . 1_455
H(45) H(40) 2.621 ? . 1_455
H(45) H(41) 3.190 ? . 1_455
H(45) H(48) 3.337 ? . 4_555
H(45) H(51) 3.134 ? . 4_555
H(45) H(52) 3.385 ? . 4_555
H(46) C(40) 3.536 ? . 1_455
H(46) H(22) 3.581 ? . 1_455
H(46) H(39) 3.501 ? . 1_455
H(46) H(40) 3.352 ? . 1_455
H(46) H(41) 3.184 ? . 1_455
H(47) C(44) 3.448 ? . 4_555
H(47) C(45) 3.161 ? . 4_555
H(47) C(46) 3.043 ? . 4_555
H(47) C(47) 3.204 ? . 4_555
H(47) C(48) 3.490 ? . 4_555
H(47) H(48) 3.578 ? . 4_555
H(47) H(53) 3.462 ? . 4_555
H(48) C(30) 3.540 ? . 4_454
H(48) C(31) 3.464 ? . 4_454
H(48) H(34) 2.988 ? . 4_454
H(48) H(35) 2.838 ? . 4_454
H(48) H(45) 3.337 ? . 4_554
H(48) H(47) 3.578 ? . 4_554
H(48) H(56) 3.178 ? . 1_455
H(49) C(30) 3.475 ? . 4_554
H(49) C(31) 3.358 ? . 4_554
H(49) C(41) 3.331 ? . 1_554
H(49) H(34) 3.460 ? . 4_554
H(49) H(35) 3.270 ? . 4_554
H(49) H(42) 3.189 ? . 1_554
H(49) H(44) 2.630 ? . 1_554
H(50) H(21) 3.516 ? . 1_455
H(50) H(57) 3.154 ? . 1_455
H(50) H(58) 3.520 ? . 1_455
H(51) C(51) 3.540 ? . 1_455
H(51) H(34) 3.031 ? . 4_454
H(51) H(40) 2.712 ? . 4_454
H(51) H(45) 3.134 ? . 4_554
H(51) H(53) 3.278 ? . 4_555
H(51) H(56) 3.501 ? . 1_455
H(51) H(57) 2.829 ? . 1_455
H(52) C(50) 3.373 ? . 4_555
H(52) H(40) 3.596 ? . 4_454
H(52) H(45) 3.385 ? . 4_554
H(52) H(53) 2.871 ? . 4_555
H(52) H(55) 3.072 ? . 4_555
H(53) C(49) 3.448 ? . 4_554
H(53) H(35) 2.927 ? . 4_454
H(53) H(37) 3.277 ? . 1_454
H(53) H(47) 3.462 ? . 4_554
H(53) H(51) 3.278 ? . 4_554
H(53) H(52) 2.871 ? . 4_554
H(54) C(36) 3.509 ? . 1_454
H(54) H(35) 3.461 ? . 4_454
H(54) H(37) 2.732 ? . 1_454
H(54) H(42) 3.347 ? . 1_454
H(55) H(37) 3.546 ? . 1_454
H(55) H(38) 2.944 ? . 1_554
H(55) H(44) 2.875 ? . 1_554
H(55) H(52) 3.072 ? . 4_554
H(56) C(30) 3.336 ? . 4_554
H(56) C(31) 3.579 ? . 4_554
H(56) H(3) 3.367 ? . 1_655
H(56) H(4) 2.949 ? . 1_655
H(56) H(34) 2.717 ? . 4_554
H(56) H(35) 3.212 ? . 4_554
H(56) H(42) 3.569 ? . 1_554
H(56) H(48) 3.178 ? . 1_655
H(56) H(51) 3.501 ? . 1_655
H(57) C(30) 3.341 ? . 4_554
H(57) C(49) 3.429 ? . 1_655
H(57) H(34) 2.503 ? . 4_554
H(57) H(50) 3.154 ? . 1_655
H(57) H(51) 2.829 ? . 1_655
H(58) H(3) 3.465 ? . 1_655
H(58) H(4) 3.186 ? . 1_655
H(58) H(50) 3.520 ? . 1_655

loop_
_geom_torsion_atom_site_label_1
_geom_torsion_atom_site_label_2
_geom_torsion_atom_site_label_3
_geom_torsion_atom_site_label_4
_geom_torsion
_geom_torsion_publ_flag
_geom_torsion_site_symmetry_1
_geom_torsion_site_symmetry_2
_geom_torsion_site_symmetry_3
_geom_torsion_site_symmetry_4
Fe(2) Fe(1) S(1) C(28) 108.17(5) ? . . . .
S(1) Fe(1) Fe(2) C(10) -168.91(5) ? . . . .
S(1) Fe(1) Fe(2) C(19) 117.40(10) ? . . . .
Fe(2) Fe(1) C(1) C(2) 65.09(16) ? . . . .
Fe(2) Fe(1) C(1) C(6) -115.75(12) ? . . . .
C(1) Fe(1) Fe(2) S(1) -114.19(10) ? . . . .
C(1) Fe(1) Fe(2) C(10) 76.90(11) ? . . . .
C(1) Fe(1) Fe(2) C(19) 3.21(14) ? . . . .
Fe(2) Fe(1) C(10) C(11) 114.25(13) ? . . . .
Fe(2) Fe(1) C(10) C(15) -109.17(11) ? . . . .
C(10) Fe(1) Fe(2) S(1) 168.91(5) ? . . . .
C(10) Fe(1) Fe(2) C(19) -73.69(11) ? . . . .
S(1) Fe(1) C(1) C(2) -26.51(15) ? . . . .
S(1) Fe(1) C(1) C(6) 152.65(9) ? . . . .
C(1) Fe(1) S(1) Fe(2) 144.93(6) ? . . . .
C(1) Fe(1) S(1) C(28) -106.91(7) ? . . . .
S(1) Fe(1) C(10) Fe(2) 9.22(4) ? . . . .
S(1) Fe(1) C(10) C(11) 123.46(11) ? . . . .
S(1) Fe(1) C(10) C(15) -99.95(10) ? . . . .
C(10) Fe(1) S(1) Fe(2) -8.69(4) ? . . . .
C(10) Fe(1) S(1) C(28) 99.47(6) ? . . . .
C(1) Fe(1) C(10) Fe(2) -148.65(5) ? . . . .
C(1) Fe(1) C(10) C(11) -34.40(14) ? . . . .
C(1) Fe(1) C(10) C(15) 102.18(11) ? . . . .
C(10) Fe(1) C(1) C(2) 123.74(12) ? . . . .
C(10) Fe(1) C(1) C(6) -57.09(14) ? . . . .
Fe(1) Fe(2) S(1) C(28) -106.73(6) ? . . . .
Fe(1) Fe(2) C(10) C(11) -110.78(11) ? . . . .
Fe(1) Fe(2) C(10) C(15) 111.20(11) ? . . . .
Fe(1) Fe(2) C(19) C(20) 106.58(12) ? . . . .
Fe(1) Fe(2) C(19) C(24) -71.24(17) ? . . . .
S(1) Fe(2) C(10) Fe(1) -9.16(4) ? . . . .
S(1) Fe(2) C(10) C(11) -119.94(9) ? . . . .
S(1) Fe(2) C(10) C(15) 102.04(9) ? . . . .
C(10) Fe(2) S(1) Fe(1) 8.63(4) ? . . . .
C(10) Fe(2) S(1) C(28) -98.10(7) ? . . . .
S(1) Fe(2) C(19) C(20) -157.95(8) ? . . . .
S(1) Fe(2) C(19) C(24) 24.24(14) ? . . . .
C(19) Fe(2) S(1) Fe(1) -146.59(5) ? . . . .
C(19) Fe(2) S(1) C(28) 106.69(8) ? . . . .
C(10) Fe(2) C(19) C(20) 49.95(13) ? . . . .
C(10) Fe(2) C(19) C(24) -127.86(11) ? . . . .
C(19) Fe(2) C(10) Fe(1) 150.65(5) ? . . . .
C(19) Fe(2) C(10) C(11) 39.87(11) ? . . . .
C(19) Fe(2) C(10) C(15) -98.15(11) ? . . . .
Fe(1) S(1) C(28) C(29) -130.55(12) ? . . . .
Fe(1) S(1) C(28) C(33) 52.97(13) ? . . . .
Fe(2) S(1) C(28) C(29) -51.50(14) ? . . . .
Fe(2) S(1) C(28) C(33) 132.02(11) ? . . . .
Fe(1) C(1) C(2) C(3) 179.11(11) ? . . . .
Fe(1) C(1) C(2) C(7) -1.0(2) ? . . . .
Fe(1) C(1) C(6) C(5) -179.27(11) ? . . . .
Fe(1) C(1) C(6) C(9) 0.61(19) ? . . . .
C(2) C(1) C(6) C(5) -0.07(17) ? . . . .
C(2) C(1) C(6) C(9) 179.81(14) ? . . . .
C(6) C(1) C(2) C(3) -0.09(17) ? . . . .
C(6) C(1) C(2) C(7) 179.84(14) ? . . . .
C(1) C(2) C(3) C(4) 0.3(2) ? . . . .
C(7) C(2) C(3) C(4) -179.61(15) ? . . . .
C(2) C(3) C(4) C(5) -0.4(2) ? . . . .
C(2) C(3) C(4) C(8) 179.05(16) ? . . . .
C(3) C(4) C(5) C(6) 0.2(2) ? . . . .
C(8) C(4) C(5) C(6) -179.22(15) ? . . . .
C(4) C(5) C(6) C(1) 0.0(2) ? . . . .
C(4) C(5) C(6) C(9) -179.87(15) ? . . . .
Fe(1) C(10) C(11) C(12) 134.48(12) ? . . . .
Fe(1) C(10) C(11) C(16) -45.77(17) ? . . . .
Fe(1) C(10) C(15) C(14) -133.60(12) ? . . . .
Fe(1) C(10) C(15) C(18) 47.97(16) ? . . . .
Fe(2) C(10) C(11) C(12) -135.13(12) ? . . . .
Fe(2) C(10) C(11) C(16) 44.62(16) ? . . . .
Fe(2) C(10) C(15) C(14) 137.82(12) ? . . . .
Fe(2) C(10) C(15) C(18) -40.62(16) ? . . . .
C(11) C(10) C(15) C(14) 0.6(2) ? . . . .
C(11) C(10) C(15) C(18) -177.78(13) ? . . . .
C(15) C(10) C(11) C(12) 0.09(16) ? . . . .
C(15) C(10) C(11) C(16) 179.83(13) ? . . . .
C(10) C(11) C(12) C(13) -0.6(2) ? . . . .
C(16) C(11) C(12) C(13) 179.64(14) ? . . . .
C(11) C(12) C(13) C(14) 0.4(2) ? . . . .
C(11) C(12) C(13) C(17) 179.05(14) ? . . . .
C(12) C(13) C(14) C(15) 0.4(2) ? . . . .
C(17) C(13) C(14) C(15) -178.28(14) ? . . . .
C(13) C(14) C(15) C(10) -0.9(2) ? . . . .
C(13) C(14) C(15) C(18) 177.60(14) ? . . . .
Fe(2) C(19) C(20) C(21) -177.98(10) ? . . . .
Fe(2) C(19) C(20) C(25) 1.18(18) ? . . . .
Fe(2) C(19) C(24) C(23) 179.01(10) ? . . . .
Fe(2) C(19) C(24) C(27) 1.83(19) ? . . . .
C(20) C(19) C(24) C(23) 1.1(2) ? . . . .
C(20) C(19) C(24) C(27) -176.06(13) ? . . . .
C(24) C(19) C(20) C(21) -0.05(15) ? . . . .
C(24) C(19) C(20) C(25) 179.12(13) ? . . . .
C(19) C(20) C(21) C(22) -1.4(2) ? . . . .
C(25) C(20) C(21) C(22) 179.43(13) ? . . . .
C(20) C(21) C(22) C(23) 1.7(2) ? . . . .
C(20) C(21) C(22) C(26) -177.91(13) ? . . . .
C(21) C(22) C(23) C(24) -0.6(2) ? . . . .
C(26) C(22) C(23) C(24) 179.00(13) ? . . . .
C(22) C(23) C(24) C(19) -0.8(2) ? . . . .
C(22) C(23) C(24) C(27) 176.45(13) ? . . . .
S(1) C(28) C(29) C(30) -178.10(12) ? . . . .
S(1) C(28) C(29) C(34) 0.5(2) ? . . . .
S(1) C(28) C(33) C(32) 177.87(13) ? . . . .
S(1) C(28) C(33) C(43) -1.4(2) ? . . . .
C(29) C(28) C(33) C(32) 1.4(2) ? . . . .
C(29) C(28) C(33) C(43) -177.85(15) ? . . . .
C(33) C(28) C(29) C(30) -1.7(2) ? . . . .
C(33) C(28) C(29) C(34) 176.94(15) ? . . . .
C(28) C(29) C(30) C(31) 0.7(2) ? . . . .
C(28) C(29) C(34) C(35) 115.42(18) ? . . . .
C(28) C(29) C(34) C(39) -69.5(2) ? . . . .
C(30) C(29) C(34) C(35) -65.9(2) ? . . . .
C(30) C(29) C(34) C(39) 109.16(17) ? . . . .
C(34) C(29) C(30) C(31) -178.02(16) ? . . . .
C(29) C(30) C(31) C(32) 0.6(2) ? . . . .
C(30) C(31) C(32) C(33) -0.8(2) ? . . . .
C(31) C(32) C(33) C(28) -0.1(2) ? . . . .
C(31) C(32) C(33) C(43) 179.18(16) ? . . . .
C(28) C(33) C(43) C(44) 75.6(2) ? . . . .
C(28) C(33) C(43) C(48) -110.69(19) ? . . . .
C(32) C(33) C(43) C(44) -103.73(19) ? . . . .
C(32) C(33) C(43) C(48) 70.0(2) ? . . . .
C(29) C(34) C(35) C(36) 177.38(14) ? . . . .
C(29) C(34) C(35) C(40) -0.8(2) ? . . . .
C(29) C(34) C(39) C(38) -177.32(14) ? . . . .
C(29) C(34) C(39) C(42) -0.2(2) ? . . . .
C(35) C(34) C(39) C(38) -2.2(2) ? . . . .
C(35) C(34) C(39) C(42) 174.98(14) ? . . . .
C(39) C(34) C(35) C(36) 2.2(2) ? . . . .
C(39) C(34) C(35) C(40) -175.91(14) ? . . . .
C(34) C(35) C(36) C(37) -0.4(2) ? . . . .
C(40) C(35) C(36) C(37) 177.84(16) ? . . . .
C(35) C(36) C(37) C(38) -1.5(2) ? . . . .
C(35) C(36) C(37) C(41) 179.14(16) ? . . . .
C(36) C(37) C(38) C(39) 1.6(2) ? . . . .
C(41) C(37) C(38) C(39) -179.07(15) ? . . . .
C(37) C(38) C(39) C(34) 0.2(2) ? . . . .
C(37) C(38) C(39) C(42) -176.95(15) ? . . . .
C(33) C(43) C(44) C(45) 175.40(15) ? . . . .
C(33) C(43) C(44) C(49) -2.6(2) ? . . . .
C(33) C(43) C(48) C(47) -174.81(15) ? . . . .
C(33) C(43) C(48) C(51) 5.1(2) ? . . . .
C(44) C(43) C(48) C(47) -1.0(2) ? . . . .
C(44) C(43) C(48) C(51) 178.89(16) ? . . . .
C(48) C(43) C(44) C(45) 1.6(2) ? . . . .
C(48) C(43) C(44) C(49) -176.34(16) ? . . . .
C(43) C(44) C(45) C(46) -1.5(2) ? . . . .
C(49) C(44) C(45) C(46) 176.54(17) ? . . . .
C(44) C(45) C(46) C(47) 0.6(2) ? . . . .
C(44) C(45) C(46) C(50) -179.35(17) ? . . . .
C(45) C(46) C(47) C(48) -0.0(2) ? . . . .
C(50) C(46) C(47) C(48) 179.98(14) ? . . . .
C(46) C(47) C(48) C(43) 0.2(2) ? . . . .
C(46) C(47) C(48) C(51) -179.70(17) ? . . . .
